data_7109281
loop_
_publ_author_name
'Hanko, J.A.'
'Kanatzidis, M.G.'

_publ_section_title
;
 Rb2 Au6 Sb4 S10: a novel sulfosalt with two different interpenetrating
 anionic frameworks: (Au3 Sb4 S8)(-) and (Au3 S2)(-)
;
_journal_name_full 'Chemical Communications'
_journal_page_first 725
_journal_page_last 726
_journal_volume 1998
_journal_year 1998
_chemical_formula_sum 'Au6 Rb2 S10 Sb4'
_chemical_name_systematic 'Rb2 (Au6 Sb4 S10)'
_space_group_IT_number 58
_symmetry_space_group_name_Hall '-P 2 2n'
_symmetry_space_group_name_H-M 'P n n m'
_cell_angle_alpha 90
_cell_angle_beta 90
_cell_angle_gamma 90
_cell_formula_units_Z 4
_cell_length_a 12.4402
_cell_length_b 26.07899
_cell_length_c 6.9614
_cell_volume 2258.472
_citation_journal_id_ASTM CHCOFS
_cod_data_source_file gold_685.cif
_cod_data_source_block Au6Rb2S10Sb4
_cod_database_code 7109281

loop_
_symmetry_equiv_pos_as_xyz
x,y,z
-x,-y,z
x+1/2,-y+1/2,-z+1/2
-x+1/2,y+1/2,-z+1/2
-x,-y,-z
x,y,-z
-x-1/2,y-1/2,z-1/2
x-1/2,-y-1/2,z-1/2

loop_
_atom_site_label
_atom_site_type_symbol
_atom_site_fract_x
_atom_site_fract_y
_atom_site_fract_z
_atom_site_occupancy
_atom_site_U_iso_or_equiv
Sb2 Sb+3 0.9352 0.3454 0.5 1 0.0
Au4 Au+1 0.7297 0.2907 0 1 0.0
S4 S-2 0.64 0.4046 0.5 1 0.0
S7 S-2 0.553 0.3163 0 1 0.0
S3 S-2 0.913 0.2803 0 1 0.0
S2 S-2 0.763 0.2393 0.5 1 0.0
Rb1 Rb+1 0.6643 0.4329 0 1 0.0
Sb4 Sb+3 0.4516 0.3842 0.5 1 0.0
S1 S-2 0.911 0.4104 0.251 1 0.0
S8 S-2 0.408 0.4486 0.749 1 0.0
S6 S-2 0.161 0.4538 0 1 0.0
Sb3 Sb+3 0.0332 0.3762 0 1 0.0
Au1 Au+1 0.6904 0.19466 0.7578 1 0.0
S5 S-2 0.637 0.1405 0 1 0.0
Au2 Au+1 0.6925 0.3201 0.5 1 0.0
Au3 Au+1 0.4852 0.26812 0.7486 1 0.0
Sb1 Sb+3 0.3175 0.3976 0 1 0.0
Rb2 Rb+1 0.1742 0.4851 0.5 1 0.0
